data_1570163
loop_
_publ_author_name
'Ward, Robert J.'
'Rungthanaphatsophon, Pokpong'
'Huang, Patrick'
'Kelley, Steven P.'
'Walensky, Justin R.'

_publ_section_title
;
 Cooperative dihydrogen activation with unsupported uranium-metal bonds
 and characterization of a terminal U(iv) hydride.
;
_journal_issue 43
_journal_name_full 'Chemical science'
_journal_page_first 12255
_journal_page_last 12263
_journal_paper_doi 10.1039/d3sc04857h
_journal_volume 14
_journal_year 2023
_chemical_formula_moiety '3(C39 H56 Al O U), C7 H8'
_chemical_formula_sum 'C124 H176 Al3 O3 U3'
_chemical_formula_weight 2509.67
_chemical_properties_physical Air-sensitive,Heat-sensitive,Radioactive
_space_group_crystal_system monoclinic
_space_group_IT_number 11
_space_group_name_Hall '-P 2yb'
_space_group_name_H-M_alt 'P 1 21/m 1'
_atom_sites_solution_hydrogens mixed
_atom_sites_solution_primary dual
_atom_sites_solution_secondary difmap
_audit_creation_date 2022-06-02
_audit_creation_method
;
Olex2 1.2
(compiled 2018.05.29 svn.r3508 for OlexSys, GUI svn.r5506)
;
_audit_update_record
;
2023-05-19 deposited with the CCDC.	2023-10-23 downloaded from the CCDC.
;
_cell_angle_alpha 90
_cell_angle_beta 106.0880(10)
_cell_angle_gamma 90
_cell_formula_units_Z 2
_cell_length_a 11.7527(3)
_cell_length_b 28.5642(6)
_cell_length_c 17.9883(4)
_cell_measurement_reflns_used 9270
_cell_measurement_temperature 170.0
_cell_measurement_theta_max 74.22
_cell_measurement_theta_min 5.46
_cell_volume 5802.3(2)
_computing_cell_refinement 'Bruker Apex3 V.2018.1-0/SAINT V8.38A'
_computing_data_collection 'Bruker Apex3 V.2018.1-0'
_computing_data_reduction 'Bruker Apex3 V.2018.1-0/SAINT V8.38A'
_computing_molecular_graphics 'Olex2 (Dolomanov et al., 2009)'
_computing_publication_material 'Olex2 (Dolomanov et al., 2009)'
_computing_structure_refinement 'ShelXL (Sheldrick, 2015)'
_diffrn_ambient_temperature 170.0
_diffrn_measured_fraction_theta_full 0.999
_diffrn_measured_fraction_theta_max 0.996
_diffrn_measurement_device_type 'Bruker APEX II area detector'
_diffrn_measurement_method '\f and \w scans'
_diffrn_radiation_monochromator 'multi-layer optics'
_diffrn_radiation_type CuK\a
_diffrn_radiation_wavelength 1.54178
_diffrn_reflns_av_R_equivalents 0.0724
_diffrn_reflns_av_unetI/netI 0.0353
_diffrn_reflns_Laue_measured_fraction_full 0.999
_diffrn_reflns_Laue_measured_fraction_max 0.996
_diffrn_reflns_limit_h_max 14
_diffrn_reflns_limit_h_min -14
_diffrn_reflns_limit_k_max 35
_diffrn_reflns_limit_k_min -35
_diffrn_reflns_limit_l_max 22
_diffrn_reflns_limit_l_min -22
_diffrn_reflns_number 146525
_diffrn_reflns_point_group_measured_fraction_full 0.999
_diffrn_reflns_point_group_measured_fraction_max 0.996
_diffrn_reflns_theta_full 67.679
_diffrn_reflns_theta_max 74.239
_diffrn_reflns_theta_min 2.988
_diffrn_source 'Incoatec IMuS microfocus Cu tube'
_diffrn_standards_number 0
_exptl_absorpt_coefficient_mu 12.231
_exptl_absorpt_correction_T_max 0.0780
_exptl_absorpt_correction_T_min 0.0087
_exptl_absorpt_correction_type multi-scan
_exptl_absorpt_process_details 'Bruker AXScale'
_exptl_crystal_colour brown
_exptl_crystal_colour_primary brown
_exptl_crystal_density_diffrn 1.436
_exptl_crystal_description block
_exptl_crystal_F_000 2518
_exptl_crystal_recrystallization_method 'Re-crystallisation from solvent: toluene/hexamethyldisiloxane'
_exptl_crystal_size_max 0.4
_exptl_crystal_size_mid 0.24
_exptl_crystal_size_min 0.17
_refine_diff_density_max 4.650
_refine_diff_density_min -4.355
_refine_diff_density_rms 0.244
_refine_ls_extinction_method none
_refine_ls_goodness_of_fit_ref 1.199
_refine_ls_hydrogen_treatment constr
_refine_ls_matrix_type full
_refine_ls_number_parameters 650
_refine_ls_number_reflns 12021
_refine_ls_number_restraints 0
_refine_ls_restrained_S_all 1.199
_refine_ls_R_factor_all 0.0609
_refine_ls_R_factor_gt 0.0609
_refine_ls_shift/su_max 0.002
_refine_ls_shift/su_mean 0.000
_refine_ls_structure_factor_coef Fsqd
_refine_ls_weighting_details 'w=1/[\s^2^(Fo^2^)+(0.0951P)^2^+21.7070P] where P=(Fo^2^+2Fc^2^)/3'
_refine_ls_weighting_scheme calc
_refine_ls_wR_factor_gt 0.1611
_refine_ls_wR_factor_ref 0.1611
_reflns_Friedel_coverage 0.000
_reflns_number_gt 11988
_reflns_number_total 12021
_reflns_threshold_expression 'I > 2\s(I)'
_cod_data_source_file d3sc04857h5.cif
_cod_data_source_block 2
_cod_depositor_comments 'Adding full bibliography for 1570163--1570169.cif.'
_cod_database_code 1570163
_shelx_shelxl_version_number 2017/1
_shelx_space_group_comment
;
The symmetry employed for this shelxl refinement is uniquely defined
by the following loop, which should always be used as a source of
symmetry information in preference to the above space-group names.
They are only intended as comments.
;
_shelx_estimated_absorpt_t_max 0.230
_shelx_estimated_absorpt_t_min 0.084
_olex2_refinement_description
;
1. Fixed Uiso
 At 1.2 times of:
  All C(H) groups
 At 1.5 times of:
  All C(H,H) groups, All C(H,H,H) groups
2. Others
 Fixed Sof: H64A(0.5) H64B(0.5) H64C(0.5) H5SA(0.5) H5SB(0.5) H5SC(0.5)
3.a Riding coordinates:
 C56(H56A,H56B), C57(H57A,H57), C58(H58A,H58B)
3.b Me refined with riding coordinates:
 C64(H64A,H64B,H64C), C5S(H5SA,H5SB,H5SC)
3.c Aromatic/amide H refined with riding coordinates:
 C25(H25), C23(H23), C52(H52), C54(H54), C3S(H3S), C2S(H2S), C4S(H4S)
3.d Idealised Me refined as rotating group:
 C36(H36A,H36B,H36C), C18(H18A,H18B,H18C), C6(H6A,H6B,H6C), C17(H17A,H17B,
 H17C), C27(H27A,H27B,H27C), C38(H38A,H38B,H38C), C19(H19A,H19B,H19C), C20(H20A,
 H20B,H20C), C46(H46A,H46B,H46C), C29(H29A,H29B,H29C), C45(H45A,H45B,H45C),
 C7(H7A,H7B,H7C), C49(H49A,H49B,H49C), C39(H39A,H39B,H39C), C10(H10A,H10B,H10C),
  C63(H63A,H63B,H63C), C9(H9A,H9B,H9C), C16(H16A,H16B,H16C), C8(H8A,H8B,H8C),
 C35(H35A,H35B,H35C), C28(H28A,H28B,H28C), C37(H37A,H37B,H37C), C47(H47A,H47B,
 H47C), C62(H62A,H62B,H62C), C48(H48A,H48B,H48C)
;
_olex2_submission_special_instructions 'No special instructions were received'

loop_
_space_group_symop_operation_xyz
'x, y, z'
'-x, y+1/2, -z'
'-x, -y, -z'
'x, -y-1/2, z'

loop_
_atom_site_label
_atom_site_type_symbol
_atom_site_fract_x
_atom_site_fract_y
_atom_site_fract_z
_atom_site_U_iso_or_equiv
_atom_site_adp_type
_atom_site_occupancy
_atom_site_site_symmetry_order
_atom_site_calc_flag
_atom_site_refinement_flags_posn
_atom_site_refinement_flags_adp
_atom_site_refinement_flags_occupancy
_atom_site_disorder_assembly
_atom_site_disorder_group
U1 U 1.11098(2) 0.54943(2) 0.75633(2) 0.03041(10) Uani 1 1 d . . . . .
U2 U 0.39444(3) 0.750000 0.34601(2) 0.03363(11) Uani 1 2 d S T P . .
Al1 Al 0.82968(19) 0.54526(7) 0.73784(12) 0.0357(4) Uani 1 1 d . . . . .
Al2 Al 0.6571(3) 0.750000 0.32664(18) 0.0409(6) Uani 1 2 d S T P . .
O2 O 0.4453(8) 0.750000 0.4715(4) 0.0510(19) Uani 1 2 d S T P . .
O1 O 1.1686(5) 0.48548(17) 0.8221(3) 0.0441(12) Uani 1 1 d . . . . .
C50 C 0.4730(12) 0.750000 0.5504(6) 0.047(3) Uani 1 2 d S T P . .
C5 C 1.0135(7) 0.5465(3) 0.5960(4) 0.0410(16) Uani 1 1 d . . . . .
C12 C 1.2723(7) 0.6063(3) 0.8572(4) 0.0463(17) Uani 1 1 d . . . . .
C4 C 1.1157(7) 0.5755(3) 0.6066(4) 0.0432(16) Uani 1 1 d . . . . .
C13 C 1.2032(8) 0.5868(3) 0.9022(4) 0.0456(17) Uani 1 1 d . . . . .
C26 C 1.1110(7) 0.4190(3) 0.8817(4) 0.0425(16) Uani 1 1 d . . . . .
C53 C 0.5299(12) 0.750000 0.7123(6) 0.044(2) Uani 1 2 d S T P . .
C21 C 1.1991(7) 0.4467(2) 0.8650(4) 0.0377(15) Uani 1 1 d . . . . .
C14 C 1.0873(7) 0.6072(3) 0.8769(4) 0.0424(16) Uani 1 1 d . . . . .
C31 C 0.6831(6) 0.5413(3) 0.7971(4) 0.0390(15) Uani 1 1 d . . . . .
C15 C 1.0859(7) 0.6387(3) 0.8155(4) 0.0440(16) Uani 1 1 d . . . . .
C41 C 0.3345(8) 0.6583(3) 0.3711(5) 0.0492(18) Uani 1 1 d . . . . .
C1 C 1.0558(8) 0.5009(3) 0.6182(4) 0.0477(17) Uani 1 1 d . . . . .
C22 C 1.3198(7) 0.4333(3) 0.8934(4) 0.0455(16) Uani 1 1 d . . . . .
C55 C 0.3830(12) 0.750000 0.5876(7) 0.051(3) Uani 1 2 d S T P . .
C59 C 0.8436(7) 0.7253(3) 0.3733(5) 0.0519(19) Uani 1 1 d . . . . .
C33 C 0.6507(7) 0.5210(3) 0.6681(5) 0.0497(18) Uani 1 1 d . . . . .
C11 C 1.2000(8) 0.6383(3) 0.8040(4) 0.0471(17) Uani 1 1 d . . . . .
C25 C 1.1429(8) 0.3786(3) 0.9259(4) 0.0477(18) Uani 1 1 d . . . . .
H25 H 1.082731 0.359515 0.936107 0.057 Uiso 1 1 calc R . . . .
C42 C 0.2344(8) 0.6759(3) 0.3148(6) 0.055(2) Uani 1 1 d . . . . .
C60 C 0.8029(7) 0.7102(3) 0.2956(5) 0.0491(18) Uani 1 1 d . . . . .
C23 C 1.3472(8) 0.3930(3) 0.9383(4) 0.0491(19) Uani 1 1 d . . . . .
H23 H 1.427906 0.384117 0.957702 0.059 Uiso 1 1 calc R . . . .
C56 C 0.6894(16) 0.750000 0.5547(9) 0.077(4) Uani 1 2 d S T P . .
H56A H 0.682630 0.721990 0.522303 0.115 Uiso 1 1 d R . . . .
H56B H 0.766410 0.750000 0.593773 0.115 Uiso 1 2 d RS T P . .
C30 C 0.6686(7) 0.5825(3) 0.7505(5) 0.0447(17) Uani 1 1 d . . . . .
C51 C 0.5905(12) 0.750000 0.5948(7) 0.050(3) Uani 1 2 d S T P . .
C52 C 0.6188(12) 0.750000 0.6754(7) 0.049(3) Uani 1 2 d S T P . .
H52 H 0.699398 0.750000 0.705115 0.059 Uiso 1 2 calc RS T P . .
C61 C 0.7776(11) 0.750000 0.2487(7) 0.051(3) Uani 1 2 d S T P . .
C3 C 1.2174(7) 0.5480(3) 0.6371(4) 0.0429(16) Uani 1 1 d . . . . .
C36 C 0.7010(8) 0.5372(4) 0.8818(5) 0.0541(19) Uani 1 1 d . . . . .
H36A H 0.766162 0.515459 0.903645 0.081 Uiso 1 1 calc GR . . . .
H36B H 0.628361 0.525538 0.891932 0.081 Uiso 1 1 calc GR . . . .
H36C H 0.720479 0.568079 0.905888 0.081 Uiso 1 1 calc GR . . . .
C18 C 1.2410(11) 0.5548(3) 0.9705(5) 0.061(2) Uani 1 1 d . . . . .
H18A H 1.171929 0.537953 0.977213 0.091 Uiso 1 1 calc GR . . . .
H18B H 1.276784 0.573270 1.017101 0.091 Uiso 1 1 calc GR . . . .
H18C H 1.299115 0.532345 0.962023 0.091 Uiso 1 1 calc GR . . . .
C34 C 0.6483(7) 0.5702(3) 0.6725(5) 0.053(2) Uani 1 1 d . . . . .
C24 C 1.2620(9) 0.3654(3) 0.9556(4) 0.052(2) Uani 1 1 d . . . . .
C6 C 0.9767(12) 0.4583(4) 0.6121(7) 0.074(3) Uani 1 1 d . . . . .
H6A H 1.024433 0.431438 0.636530 0.111 Uiso 1 1 calc GR . . . .
H6B H 0.939113 0.451346 0.557469 0.111 Uiso 1 1 calc GR . . . .
H6C H 0.915592 0.464658 0.638357 0.111 Uiso 1 1 calc GR . . . .
C32 C 0.6719(6) 0.5027(3) 0.7440(4) 0.0420(15) Uani 1 1 d . . . . .
C17 C 1.4016(8) 0.5982(4) 0.8677(6) 0.065(2) Uani 1 1 d . . . . .
H17A H 1.434256 0.579745 0.914610 0.097 Uiso 1 1 calc GR . . . .
H17B H 1.442599 0.628423 0.872386 0.097 Uiso 1 1 calc GR . . . .
H17C H 1.412483 0.581259 0.822792 0.097 Uiso 1 1 calc GR . . . .
C27 C 1.4166(8) 0.4636(4) 0.8788(6) 0.061(2) Uani 1 1 d . . . . .
H27A H 1.381430 0.490979 0.848212 0.092 Uiso 1 1 calc GR . . . .
H27B H 1.461869 0.445515 0.850404 0.092 Uiso 1 1 calc GR . . . .
H27C H 1.469528 0.473892 0.928350 0.092 Uiso 1 1 calc GR . . . .
C38 C 0.6233(9) 0.4916(5) 0.5960(6) 0.078(3) Uani 1 1 d . . . . .
H38A H 0.638534 0.509839 0.553646 0.116 Uiso 1 1 calc GR . . . .
H38B H 0.539861 0.482197 0.582161 0.116 Uiso 1 1 calc GR . . . .
H38C H 0.673584 0.463658 0.605302 0.116 Uiso 1 1 calc GR . . . .
C44 C 0.3844(9) 0.6688(3) 0.2582(5) 0.053(2) Uani 1 1 d . . . . .
C40 C 0.4289(7) 0.6546(3) 0.3361(4) 0.0427(16) Uani 1 1 d . . . . .
C19 C 0.9902(9) 0.6003(4) 0.9157(5) 0.065(3) Uani 1 1 d . . . . .
H19A H 0.915303 0.612088 0.881889 0.097 Uiso 1 1 calc GR . . . .
H19B H 1.009769 0.617526 0.964745 0.097 Uiso 1 1 calc GR . . . .
H19C H 0.982415 0.566934 0.925644 0.097 Uiso 1 1 calc GR . . . .
C2 C 1.1807(8) 0.5018(3) 0.6435(4) 0.0483(18) Uani 1 1 d . . . . .
C20 C 0.9863(10) 0.6713(3) 0.7740(6) 0.065(2) Uani 1 1 d . . . . .
H20A H 0.976617 0.669849 0.718169 0.098 Uiso 1 1 calc GR . . . .
H20B H 1.005571 0.703385 0.792321 0.098 Uiso 1 1 calc GR . . . .
H20C H 0.912500 0.661545 0.784797 0.098 Uiso 1 1 calc GR . . . .
C46 C 0.3423(12) 0.6432(3) 0.4525(6) 0.067(3) Uani 1 1 d . . . . .
H46A H 0.264804 0.647048 0.462269 0.101 Uiso 1 1 calc GR . . . .
H46B H 0.400997 0.662478 0.489089 0.101 Uiso 1 1 calc GR . . . .
H46C H 0.366077 0.610244 0.459217 0.101 Uiso 1 1 calc GR . . . .
C29 C 0.9852(9) 0.4327(4) 0.8521(6) 0.062(2) Uani 1 1 d . . . . .
H29A H 0.974214 0.464177 0.870659 0.093 Uiso 1 1 calc GR . . . .
H29B H 0.935708 0.410430 0.870510 0.093 Uiso 1 1 calc GR . . . .
H29C H 0.962326 0.432625 0.795370 0.093 Uiso 1 1 calc GR . . . .
C45 C 0.5485(9) 0.6341(3) 0.3760(7) 0.063(2) Uani 1 1 d . . . . .
H45A H 0.586380 0.652832 0.421793 0.095 Uiso 1 1 calc GR . . . .
H45B H 0.598267 0.634219 0.340365 0.095 Uiso 1 1 calc GR . . . .
H45C H 0.538607 0.601834 0.391754 0.095 Uiso 1 1 calc GR . . . .
C7 C 1.2603(12) 0.4603(4) 0.6668(6) 0.071(3) Uani 1 1 d . . . . .
H7A H 1.336706 0.470490 0.700728 0.107 Uiso 1 1 calc GR . . . .
H7B H 1.272465 0.445407 0.620526 0.107 Uiso 1 1 calc GR . . . .
H7C H 1.223732 0.437851 0.694377 0.107 Uiso 1 1 calc GR . . . .
C57 C 0.5568(15) 0.750000 0.7994(7) 0.058(3) Uani 1 2 d S T P . .
H57A H 0.522555 0.721990 0.816196 0.088 Uiso 1 1 d R . . . .
H57 H 0.642775 0.750000 0.822466 0.088 Uiso 0.5 1 d RS T P A -1
C54 C 0.4152(13) 0.750000 0.6672(7) 0.052(3) Uani 1 2 d S T P . .
H54 H 0.353953 0.750000 0.692328 0.062 Uiso 1 2 calc RS T P . .
C1S C 1.1632(17) 0.750000 0.9696(7) 0.074(4) Uani 1 2 d S T P . .
C49 C 0.4520(14) 0.6652(4) 0.1965(7) 0.085(4) Uani 1 1 d . . . . .
H49A H 0.537323 0.664409 0.221741 0.127 Uiso 1 1 calc GR . . . .
H49B H 0.433276 0.692439 0.162069 0.127 Uiso 1 1 calc GR . . . .
H49C H 0.428416 0.636536 0.166222 0.127 Uiso 1 1 calc GR . . . .
C43 C 0.2665(10) 0.6815(3) 0.2447(5) 0.062(3) Uani 1 1 d . . . . .
C39 C 0.6228(9) 0.6045(5) 0.6081(7) 0.084(4) Uani 1 1 d . . . . .
H39A H 0.678260 0.630729 0.621676 0.126 Uiso 1 1 calc GR . . . .
H39B H 0.541530 0.616044 0.598784 0.126 Uiso 1 1 calc GR . . . .
H39C H 0.631548 0.589213 0.561173 0.126 Uiso 1 1 calc GR . . . .
C64 C 0.728(2) 0.750000 0.1601(9) 0.111(8) Uani 1 2 d S T P . .
H64A H 0.718157 0.717655 0.141250 0.167 Uiso 0.5 1 calc R . . B -1
H64B H 0.651174 0.765933 0.145538 0.167 Uiso 0.5 1 calc R . . B -1
H64C H 0.783184 0.766412 0.137087 0.167 Uiso 0.5 1 calc R . . B -1
C10 C 0.8919(8) 0.5618(5) 0.5556(5) 0.064(3) Uani 1 1 d . . . . .
H10A H 0.836168 0.536459 0.556510 0.096 Uiso 1 1 calc GR . . . .
H10B H 0.887430 0.569683 0.501793 0.096 Uiso 1 1 calc GR . . . .
H10C H 0.871553 0.589421 0.581581 0.096 Uiso 1 1 calc GR . . . .
C63 C 0.7937(11) 0.6606(4) 0.2665(9) 0.080(3) Uani 1 1 d . . . . .
H63A H 0.727562 0.658077 0.219538 0.121 Uiso 1 1 calc GR . . . .
H63B H 0.780151 0.639618 0.306298 0.121 Uiso 1 1 calc GR . . . .
H63C H 0.867510 0.651848 0.254808 0.121 Uiso 1 1 calc GR . . . .
C9 C 1.1135(10) 0.6254(4) 0.5788(5) 0.063(2) Uani 1 1 d . . . . .
H9A H 1.055355 0.643371 0.596953 0.094 Uiso 1 1 calc GR . . . .
H9B H 1.091712 0.625898 0.522146 0.094 Uiso 1 1 calc GR . . . .
H9C H 1.192140 0.639417 0.599314 0.094 Uiso 1 1 calc GR . . . .
C16 C 1.2478(11) 0.6738(3) 0.7571(6) 0.067(3) Uani 1 1 d . . . . .
H16A H 1.312858 0.659715 0.740605 0.100 Uiso 1 1 calc GR . . . .
H16B H 1.276982 0.701387 0.789143 0.100 Uiso 1 1 calc GR . . . .
H16C H 1.184463 0.683146 0.711544 0.100 Uiso 1 1 calc GR . . . .
C8 C 1.3437(9) 0.5632(5) 0.6483(6) 0.067(3) Uani 1 1 d . . . . .
H8A H 1.353744 0.595300 0.668346 0.100 Uiso 1 1 calc GR . . . .
H8B H 1.362644 0.562056 0.598565 0.100 Uiso 1 1 calc GR . . . .
H8C H 1.396815 0.542227 0.685146 0.100 Uiso 1 1 calc GR . . . .
C3S C 1.3437(13) 0.7092(5) 0.9751(7) 0.086(4) Uani 1 1 d . . . . .
H3S H 1.384876 0.680558 0.975535 0.104 Uiso 1 1 calc R . . . .
C58 C 0.2531(12) 0.750000 0.5422(8) 0.058(3) Uani 1 2 d S T P . .
H58A H 0.246435 0.750000 0.486632 0.087 Uiso 1 2 d RS T P . .
H58B H 0.214575 0.721990 0.555262 0.087 Uiso 1 1 d R . . . .
C35 C 0.6632(9) 0.6314(3) 0.7812(7) 0.067(3) Uani 1 1 d . . . . .
H35A H 0.692709 0.631069 0.837795 0.100 Uiso 1 1 calc GR . . . .
H35B H 0.581124 0.642439 0.765805 0.100 Uiso 1 1 calc GR . . . .
H35C H 0.712415 0.652301 0.759969 0.100 Uiso 1 1 calc GR . . . .
C2S C 1.2255(12) 0.7084(4) 0.9716(6) 0.074(3) Uani 1 1 d . . . . .
H2S H 1.186102 0.679246 0.970633 0.089 Uiso 1 1 calc R . . . .
C28 C 1.2935(12) 0.3224(3) 1.0068(6) 0.071(3) Uani 1 1 d . . . . .
H28A H 1.362267 0.329364 1.050608 0.107 Uiso 1 1 calc GR . . . .
H28B H 1.312535 0.296416 0.976775 0.107 Uiso 1 1 calc GR . . . .
H28C H 1.226148 0.313772 1.026051 0.107 Uiso 1 1 calc GR . . . .
C37 C 0.6734(9) 0.4519(3) 0.7655(7) 0.058(2) Uani 1 1 d . . . . .
H37A H 0.722372 0.434398 0.738902 0.087 Uiso 1 1 calc GR . . . .
H37B H 0.592436 0.439531 0.749944 0.087 Uiso 1 1 calc GR . . . .
H37C H 0.706379 0.448473 0.821532 0.087 Uiso 1 1 calc GR . . . .
C47 C 0.1129(9) 0.6813(4) 0.3260(10) 0.095(4) Uani 1 1 d . . . . .
H47A H 0.061630 0.697991 0.281569 0.142 Uiso 1 1 calc GR . . . .
H47B H 0.118394 0.699186 0.373341 0.142 Uiso 1 1 calc GR . . . .
H47C H 0.079489 0.650337 0.330223 0.142 Uiso 1 1 calc GR . . . .
C62 C 0.8874(11) 0.6938(5) 0.4421(7) 0.090(4) Uani 1 1 d . . . . .
H62A H 0.845162 0.700954 0.480633 0.135 Uiso 1 1 calc GR . . . .
H62B H 0.972453 0.698731 0.464731 0.135 Uiso 1 1 calc GR . . . .
H62C H 0.873023 0.661071 0.425694 0.135 Uiso 1 1 calc GR . . . .
C4S C 1.402(2) 0.750000 0.9780(11) 0.088(5) Uani 1 2 d S T P . .
H4S H 1.484358 0.750001 0.982046 0.106 Uiso 1 2 calc RS T P . .
C5S C 1.0359(17) 0.750000 0.9663(11) 0.099(6) Uani 1 2 d S T P . .
H5SA H 1.007647 0.717654 0.965231 0.148 Uiso 0.5 1 calc R . . C -1
H5SB H 1.024891 0.765977 1.012053 0.148 Uiso 0.5 1 calc R . . C -1
H5SC H 0.990817 0.766369 0.919530 0.148 Uiso 0.5 1 calc R . . C -1
C48 C 0.1847(14) 0.6918(5) 0.1660(7) 0.108(6) Uani 1 1 d . . . . .
H48A H 0.222873 0.713831 0.138811 0.162 Uiso 1 1 calc GR . . . .
H48B H 0.111096 0.705510 0.171643 0.162 Uiso 1 1 calc GR . . . .
H48C H 0.166650 0.662630 0.136290 0.162 Uiso 1 1 calc GR . . . .

loop_
_atom_site_aniso_label
_atom_site_aniso_U_11
_atom_site_aniso_U_22
_atom_site_aniso_U_33
_atom_site_aniso_U_23
_atom_site_aniso_U_13
_atom_site_aniso_U_12
U1 0.03808(15) 0.02423(14) 0.02828(14) 0.00182(6) 0.00810(9) -0.00032(7)
U2 0.04261(19) 0.02506(16) 0.03316(17) 0.000 0.01039(13) 0.000
Al1 0.0397(10) 0.0282(9) 0.0379(10) 0.0001(7) 0.0089(8) 0.0014(7)
Al2 0.0483(16) 0.0311(14) 0.0455(16) 0.000 0.0168(13) 0.000
O2 0.077(5) 0.044(4) 0.034(4) 0.000 0.020(4) 0.000
O1 0.057(3) 0.029(2) 0.044(3) 0.017(2) 0.010(2) 0.006(2)
C50 0.085(8) 0.023(4) 0.033(5) 0.000 0.018(5) 0.000
C5 0.043(4) 0.053(4) 0.024(3) -0.002(3) 0.005(3) 0.003(3)
C12 0.052(4) 0.043(4) 0.044(4) -0.009(3) 0.012(3) -0.009(3)
C4 0.053(4) 0.043(4) 0.036(3) 0.005(3) 0.016(3) 0.005(3)
C13 0.060(4) 0.040(4) 0.033(3) -0.007(3) 0.005(3) -0.012(3)
C26 0.058(4) 0.028(3) 0.042(4) 0.001(3) 0.015(3) 0.007(3)
C53 0.078(8) 0.023(4) 0.033(5) 0.000 0.019(5) 0.000
C21 0.053(4) 0.029(3) 0.032(3) 0.002(2) 0.012(3) 0.005(3)
C14 0.052(4) 0.037(4) 0.039(3) -0.008(3) 0.015(3) -0.010(3)
C31 0.039(3) 0.033(3) 0.049(4) 0.001(3) 0.018(3) -0.002(3)
C15 0.056(4) 0.031(3) 0.045(4) -0.005(3) 0.014(3) -0.002(3)
C41 0.063(5) 0.037(4) 0.048(4) 0.001(3) 0.016(4) 0.001(3)
C1 0.062(5) 0.042(4) 0.039(4) -0.007(3) 0.014(3) -0.002(4)
C22 0.055(4) 0.038(4) 0.040(4) 0.000(3) 0.008(3) 0.006(3)
C55 0.082(8) 0.023(4) 0.052(6) 0.000 0.027(6) 0.000
C59 0.042(4) 0.068(5) 0.051(4) 0.012(4) 0.023(3) 0.007(4)
C33 0.043(4) 0.053(5) 0.050(4) -0.001(4) 0.008(3) 0.002(3)
C11 0.061(5) 0.036(4) 0.040(4) -0.003(3) 0.007(3) -0.010(3)
C25 0.076(5) 0.028(3) 0.041(4) 0.002(3) 0.019(4) 0.007(3)
C42 0.050(4) 0.037(4) 0.079(6) 0.012(4) 0.018(4) -0.005(3)
C60 0.048(4) 0.043(4) 0.060(5) -0.001(4) 0.021(4) -0.001(3)
C23 0.061(5) 0.040(4) 0.038(4) -0.001(3) 0.000(3) 0.017(4)
C56 0.086(11) 0.099(13) 0.055(8) 0.000 0.034(8) 0.000
C30 0.040(4) 0.028(3) 0.066(5) 0.008(3) 0.016(3) 0.001(3)
C51 0.074(8) 0.038(5) 0.042(6) 0.000 0.021(5) 0.000
C52 0.073(8) 0.024(5) 0.043(6) 0.000 0.005(5) 0.000
C61 0.053(6) 0.055(7) 0.045(6) 0.000 0.014(5) 0.000
C3 0.047(4) 0.047(4) 0.039(4) -0.002(3) 0.019(3) 0.000(3)
C36 0.050(4) 0.059(5) 0.055(5) 0.002(4) 0.019(4) -0.007(4)
C18 0.088(7) 0.054(5) 0.033(4) 0.005(3) 0.003(4) 0.001(5)
C34 0.041(4) 0.057(5) 0.060(5) 0.019(4) 0.011(3) 0.001(4)
C24 0.088(6) 0.031(4) 0.033(3) 0.002(3) 0.008(4) 0.014(4)
C6 0.103(9) 0.059(6) 0.063(6) -0.023(5) 0.029(6) -0.031(6)
C32 0.040(3) 0.036(4) 0.048(4) -0.002(3) 0.009(3) -0.003(3)
C17 0.049(5) 0.078(7) 0.063(5) -0.018(5) 0.008(4) -0.016(5)
C27 0.049(5) 0.068(6) 0.065(6) 0.008(5) 0.012(4) 0.003(4)
C38 0.055(5) 0.107(9) 0.064(6) -0.032(6) 0.007(4) -0.025(6)
C44 0.082(6) 0.034(4) 0.048(4) -0.009(3) 0.028(4) -0.019(4)
C40 0.052(4) 0.030(3) 0.049(4) -0.004(3) 0.018(3) -0.006(3)
C19 0.077(6) 0.074(6) 0.053(5) -0.022(4) 0.035(5) -0.025(5)
C2 0.062(5) 0.042(4) 0.043(4) -0.003(3) 0.018(3) 0.015(4)
C20 0.085(7) 0.034(4) 0.075(6) -0.007(4) 0.016(5) 0.014(4)
C46 0.113(8) 0.036(4) 0.066(6) 0.010(4) 0.048(6) 0.002(5)
C29 0.061(5) 0.052(5) 0.076(6) 0.018(5) 0.025(5) 0.006(4)
C45 0.062(5) 0.033(4) 0.096(7) -0.001(4) 0.025(5) 0.011(4)
C7 0.092(8) 0.053(5) 0.064(6) -0.002(5) 0.014(5) 0.027(5)
C57 0.102(10) 0.032(5) 0.041(6) 0.000 0.020(6) 0.000
C54 0.093(9) 0.022(4) 0.054(6) 0.000 0.042(6) 0.000
C1S 0.101(12) 0.080(10) 0.034(6) 0.000 0.009(6) 0.000
C49 0.149(12) 0.055(6) 0.072(6) -0.027(5) 0.067(7) -0.043(7)
C43 0.084(7) 0.036(4) 0.055(5) 0.002(4) -0.001(4) -0.025(4)
C39 0.049(5) 0.106(9) 0.094(8) 0.066(7) 0.012(5) 0.015(5)
C64 0.135(17) 0.17(2) 0.042(8) 0.000 0.053(10) 0.000
C10 0.050(5) 0.104(8) 0.037(4) 0.000(5) 0.011(3) 0.019(5)
C63 0.074(7) 0.049(5) 0.135(11) -0.020(6) 0.057(7) 0.001(5)
C9 0.090(7) 0.055(5) 0.047(4) 0.017(4) 0.023(4) -0.002(5)
C16 0.097(7) 0.040(4) 0.066(6) 0.000(4) 0.026(5) -0.032(5)
C8 0.051(5) 0.092(8) 0.064(6) -0.010(5) 0.026(4) -0.010(5)
C3S 0.106(10) 0.074(8) 0.078(7) -0.024(6) 0.024(7) 0.011(7)
C58 0.067(8) 0.048(7) 0.063(7) 0.000 0.027(6) 0.000
C35 0.066(6) 0.026(4) 0.119(9) 0.004(4) 0.044(6) 0.006(4)
C2S 0.102(9) 0.054(6) 0.063(6) -0.016(5) 0.015(6) -0.010(6)
C28 0.118(9) 0.039(5) 0.050(5) 0.011(4) 0.011(5) 0.011(5)
C37 0.052(5) 0.028(4) 0.094(7) 0.000(4) 0.019(5) -0.009(3)
C47 0.046(5) 0.063(7) 0.179(15) 0.011(8) 0.037(7) -0.001(5)
C62 0.069(6) 0.122(11) 0.087(8) 0.055(8) 0.035(6) 0.039(7)
C4S 0.110(14) 0.078(12) 0.074(10) 0.000 0.020(10) 0.000
C5S 0.082(12) 0.139(19) 0.067(10) 0.000 0.007(9) 0.000
C48 0.129(12) 0.075(8) 0.077(8) 0.012(6) -0.041(8) -0.041(8)

loop_
_atom_type_symbol
_atom_type_description
_atom_type_scat_dispersion_real
_atom_type_scat_dispersion_imag
_atom_type_scat_source
C C 0.0181 0.0091 'International Tables Vol C Tables 4.2.6.8 and 6.1.1.4'
H H 0.0000 0.0000 'International Tables Vol C Tables 4.2.6.8 and 6.1.1.4'
Al Al 0.2130 0.2455 'International Tables Vol C Tables 4.2.6.8 and 6.1.1.4'
O O 0.0492 0.0322 'International Tables Vol C Tables 4.2.6.8 and 6.1.1.4'
U U -4.3638 13.4090 'International Tables Vol C Tables 4.2.6.8 and 6.1.1.4'

loop_
_geom_angle_atom_site_label_1
_geom_angle_atom_site_label_2
_geom_angle_atom_site_label_3
_geom_angle
_geom_angle_site_symmetry_1
_geom_angle_site_symmetry_3
_geom_angle_publ_flag
O1 U1 Al1 100.37(15) . . ?
O1 U1 C5 120.8(2) . . ?
O1 U1 C12 94.8(2) . . ?
O1 U1 C4 131.0(2) . . ?
O1 U1 C13 80.1(2) . . ?
O1 U1 C14 99.0(2) . . ?
O1 U1 C15 127.2(2) . . ?
O1 U1 C1 91.6(2) . . ?
O1 U1 C11 124.2(2) . . ?
O1 U1 C3 105.6(2) . . ?
O1 U1 C2 82.8(2) . . ?
C5 U1 Al1 77.15(17) . . ?
C5 U1 C4 29.5(2) . . ?
C5 U1 C14 135.8(2) . . ?
C5 U1 C15 111.2(2) . . ?
C12 U1 Al1 125.87(18) . . ?
C12 U1 C5 134.9(2) . . ?
C12 U1 C4 106.4(2) . . ?
C12 U1 C14 48.8(2) . . ?
C12 U1 C15 48.8(2) . . ?
C12 U1 C11 29.7(2) . . ?
C12 U1 C3 98.2(2) . . ?
C4 U1 Al1 101.68(17) . . ?
C4 U1 C15 98.9(2) . . ?
C13 U1 Al1 103.47(19) . . ?
C13 U1 C5 158.9(2) . . ?
C13 U1 C12 29.6(2) . . ?
C13 U1 C4 134.6(2) . . ?
C13 U1 C14 29.9(2) . . ?
C13 U1 C15 49.0(2) . . ?
C13 U1 C11 48.8(2) . . ?
C13 U1 C3 126.9(2) . . ?
C14 U1 Al1 77.46(17) . . ?
C14 U1 C4 128.2(2) . . ?
C14 U1 C15 29.3(2) . . ?
C15 U1 Al1 81.99(17) . . ?
C1 U1 Al1 84.85(19) . . ?
C1 U1 C5 29.5(2) . . ?
C1 U1 C12 146.6(3) . . ?
C1 U1 C4 48.1(2) . . ?
C1 U1 C13 169.1(3) . . ?
C1 U1 C14 160.7(3) . . ?
C1 U1 C15 140.7(2) . . ?
C1 U1 C11 135.1(2) . . ?
C1 U1 C3 48.6(2) . . ?
C11 U1 Al1 110.57(19) . . ?
C11 U1 C5 110.8(2) . . ?
C11 U1 C4 87.0(2) . . ?
C11 U1 C14 48.3(2) . . ?
C11 U1 C15 29.2(3) . . ?
C3 U1 Al1 126.09(18) . . ?
C3 U1 C5 49.0(2) . . ?
C3 U1 C4 29.2(2) . . ?
C3 U1 C14 140.6(2) . . ?
C3 U1 C15 115.1(2) . . ?
C3 U1 C11 92.3(2) . . ?
C2 U1 Al1 114.29(19) . . ?
C2 U1 C5 49.0(2) . . ?
C2 U1 C12 119.0(3) . . ?
C2 U1 C4 48.3(2) . . ?
C2 U1 C13 140.7(3) . . ?
C2 U1 C14 167.7(3) . . ?
C2 U1 C15 144.3(2) . . ?
C2 U1 C1 29.7(3) . . ?
C2 U1 C11 120.9(3) . . ?
C2 U1 C3 29.5(2) . . ?
O2 U2 Al2 96.7(3) . . ?
O2 U2 C41 80.82(19) . . ?
O2 U2 C41 80.82(19) . 4_575 ?
O2 U2 C42 100.7(3) . . ?
O2 U2 C42 100.7(3) . 4_575 ?
O2 U2 C44 123.03(19) . . ?
O2 U2 C44 123.03(19) . 4_575 ?
O2 U2 C40 93.67(17) . 4_575 ?
O2 U2 C40 93.67(17) . . ?
O2 U2 C43 128.2(2) . 4_575 ?
O2 U2 C43 128.2(2) . . ?
C41 U2 Al2 108.22(18) 4_575 . ?
C41 U2 Al2 108.22(18) . . ?
C41 U2 C41 140.7(4) 4_575 . ?
C41 U2 C42 29.5(3) 4_575 4_575 ?
C41 U2 C42 124.2(3) . 4_575 ?
C41 U2 C42 29.5(3) . . ?
C41 U2 C42 124.2(3) 4_575 . ?
C41 U2 C44 154.4(3) 4_575 . ?
C41 U2 C44 48.4(2) 4_575 4_575 ?
C41 U2 C44 48.4(2) . . ?
C41 U2 C44 154.4(3) . 4_575 ?
C41 U2 C43 48.3(3) . . ?
C41 U2 C43 130.3(3) . 4_575 ?
C41 U2 C43 48.3(2) 4_575 4_575 ?
C41 U2 C43 130.3(3) 4_575 . ?
C42 U2 Al2 126.6(2) . . ?
C42 U2 Al2 126.6(2) 4_575 . ?
C42 U2 C42 99.0(4) 4_575 . ?
C42 U2 C44 126.7(3) . 4_575 ?
C42 U2 C44 48.2(3) . . ?
C42 U2 C44 48.2(3) 4_575 4_575 ?
C42 U2 C44 126.7(3) 4_575 . ?
C42 U2 C43 100.9(3) . 4_575 ?
C42 U2 C43 29.5(3) 4_575 4_575 ?
C42 U2 C43 100.9(3) 4_575 . ?
C42 U2 C43 29.5(3) . . ?
C44 U2 Al2 80.2(2) . . ?
C44 U2 Al2 80.2(2) 4_575 . ?
C44 U2 C44 112.5(4) . 4_575 ?
C44 U2 C43 106.3(3) . 4_575 ?
C44 U2 C43 28.7(3) . . ?
C44 U2 C43 28.7(3) 4_575 4_575 ?
C44 U2 C43 106.3(3) 4_575 . ?
C40 U2 Al2 80.23(16) . . ?
C40 U2 Al2 80.23(16) 4_575 . ?
C40 U2 C41 170.3(2) . 4_575 ?
C40 U2 C41 29.7(2) . . ?
C40 U2 C41 170.3(2) 4_575 . ?
C40 U2 C41 29.7(2) 4_575 4_575 ?
C40 U2 C42 147.0(2) . 4_575 ?
C40 U2 C42 48.8(2) 4_575 4_575 ?
C40 U2 C42 48.8(2) . . ?
C40 U2 C42 147.0(2) 4_575 . ?
C40 U2 C44 140.0(2) 4_575 . ?
C40 U2 C44 29.4(2) 4_575 4_575 ?
C40 U2 C44 29.4(2) . . ?
C40 U2 C44 140.0(2) . 4_575 ?
C40 U2 C40 159.8(3) 4_575 . ?
C40 U2 C43 134.9(2) . 4_575 ?
C40 U2 C43 48.3(3) 4_575 4_575 ?
C40 U2 C43 48.3(3) . . ?
C40 U2 C43 134.9(2) 4_575 . ?
C43 U2 Al2 106.8(3) . . ?
C43 U2 Al2 106.8(3) 4_575 . ?
C43 U2 C43 88.3(4) . 4_575 ?
C31 Al1 U1 147.5(2) . . ?
C33 Al1 U1 147.6(2) . . ?
C33 Al1 C31 61.9(3) . . ?
C33 Al1 C34 36.6(3) . . ?
C33 Al1 C32 36.9(3) . . ?
C30 Al1 U1 147.4(2) . . ?
C30 Al1 C31 36.9(3) . . ?
C30 Al1 C33 60.9(3) . . ?
C30 Al1 C34 36.4(3) . . ?
C30 Al1 C32 61.2(3) . . ?
C34 Al1 U1 146.9(2) . . ?
C34 Al1 C31 61.8(3) . . ?
C32 Al1 U1 148.2(2) . . ?
C32 Al1 C31 37.2(3) . . ?
C32 Al1 C34 61.4(3) . . ?
C59 Al2 U2 146.6(2) 4_575 . ?
C59 Al2 U2 146.6(2) . . ?
C59 Al2 C59 36.8(5) . 4_575 ?
C59 Al2 C60 61.1(3) 4_575 . ?
C59 Al2 C60 36.7(3) 4_575 4_575 ?
C59 Al2 C60 36.7(3) . . ?
C59 Al2 C60 61.1(3) . 4_575 ?
C59 Al2 C61 60.8(4) . . ?
C59 Al2 C61 60.8(4) 4_575 . ?
C60 Al2 U2 148.2(2) 4_575 . ?
C60 Al2 U2 148.2(2) . . ?
C60 Al2 C60 60.7(4) 4_575 . ?
C61 Al2 U2 149.3(3) . . ?
C61 Al2 C60 36.2(3) . 4_575 ?
C61 Al2 C60 36.2(3) . . ?
C50 O2 U2 177.9(9) . . ?
C21 O1 U1 176.4(5) . . ?
O2 C50 C55 120.2(12) . . ?
O2 C50 C51 120.6(11) . . ?
C51 C50 C55 119.2(10) . . ?
C4 C5 U1 75.8(4) . . ?
C4 C5 C10 123.9(8) . . ?
C1 C5 U1 73.9(4) . . ?
C1 C5 C4 106.2(7) . . ?
C1 C5 C10 128.9(9) . . ?
C10 C5 U1 124.3(5) . . ?
C13 C12 U1 75.2(4) . . ?
C13 C12 C11 108.0(7) . . ?
C13 C12 C17 126.4(8) . . ?
C11 C12 U1 76.2(4) . . ?
C11 C12 C17 125.4(8) . . ?
C17 C12 U1 118.7(6) . . ?
C5 C4 U1 74.7(4) . . ?
C5 C4 C9 124.5(8) . . ?
C3 C4 U1 73.7(4) . . ?
C3 C4 C5 108.8(7) . . ?
C3 C4 C9 126.2(8) . . ?
C9 C4 U1 124.4(5) . . ?
C12 C13 U1 75.2(4) . . ?
C12 C13 C14 107.8(7) . . ?
C12 C13 C18 128.6(9) . . ?
C14 C13 U1 76.6(4) . . ?
C14 C13 C18 123.3(8) . . ?
C18 C13 U1 119.5(5) . . ?
C21 C26 C29 119.8(7) . . ?
C25 C26 C21 119.5(8) . . ?
C25 C26 C29 120.7(8) . . ?
C52 C53 C57 121.9(12) . . ?
C54 C53 C52 117.8(10) . . ?
C54 C53 C57 120.3(11) . . ?
O1 C21 C26 119.7(7) . . ?
O1 C21 C22 120.6(7) . . ?
C26 C21 C22 119.8(7) . . ?
C13 C14 U1 73.6(4) . . ?
C13 C14 C19 125.0(8) . . ?
C15 C14 U1 75.7(4) . . ?
C15 C14 C13 108.0(7) . . ?
C15 C14 C19 126.6(8) . . ?
C19 C14 U1 122.2(5) . . ?
C30 C31 Al1 70.4(4) . . ?
C30 C31 C36 128.8(8) . . ?
C30 C31 C32 105.6(7) . . ?
C36 C31 Al1 125.2(6) . . ?
C32 C31 Al1 70.6(4) . . ?
C32 C31 C36 125.6(7) . . ?
C14 C15 U1 74.9(4) . . ?
C14 C15 C20 127.6(8) . . ?
C11 C15 U1 74.5(4) . . ?
C11 C15 C14 107.6(7) . . ?
C11 C15 C20 124.5(8) . . ?
C20 C15 U1 121.1(5) . . ?
C42 C41 U2 75.4(5) . . ?
C42 C41 C40 107.8(7) . . ?
C42 C41 C46 127.7(9) . . ?
C40 C41 U2 74.6(4) . . ?
C40 C41 C46 124.4(8) . . ?
C46 C41 U2 118.6(6) . . ?
C5 C1 U1 76.6(4) . . ?
C5 C1 C6 124.0(9) . . ?
C6 C1 U1 117.1(6) . . ?
C2 C1 U1 74.8(4) . . ?
C2 C1 C5 109.1(7) . . ?
C2 C1 C6 126.9(9) . . ?
C21 C22 C27 120.7(7) . . ?
C23 C22 C21 118.5(8) . . ?
C23 C22 C27 120.7(8) . . ?
C50 C55 C58 121.5(11) . . ?
C54 C55 C50 118.1(13) . . ?
C54 C55 C58 120.3(12) . . ?
C59 C59 Al2 71.6(3) 4_575 . ?
C59 C59 C60 107.8(5) 4_575 . ?
C59 C59 C62 126.9(8) 4_575 . ?
C60 C59 Al2 72.4(5) . . ?
C60 C59 C62 125.1(10) . . ?
C62 C59 Al2 125.1(6) . . ?
C34 C33 Al1 71.9(5) . . ?
C34 C33 C32 108.4(7) . . ?
C34 C33 C38 127.1(9) . . ?
C32 C33 Al1 71.8(4) . . ?
C32 C33 C38 124.3(9) . . ?
C38 C33 Al1 126.8(6) . . ?
C12 C11 U1 74.1(4) . . ?
C12 C11 C16 123.9(9) . . ?
C15 C11 U1 76.2(4) . . ?
C15 C11 C12 108.7(7) . . ?
C15 C11 C16 126.0(8) . . ?
C16 C11 U1 127.0(6) . . ?
C26 C25 C24 121.5(8) . . ?
C41 C42 U2 75.2(5) . . ?
C41 C42 C43 107.6(8) . . ?
C41 C42 C47 125.0(10) . . ?
C43 C42 U2 76.3(5) . . ?
C43 C42 C47 127.0(10) . . ?
C47 C42 U2 120.6(7) . . ?
C59 C60 Al2 70.9(5) . . ?
C59 C60 C63 127.2(9) . . ?
C61 C60 Al2 71.9(6) . . ?
C61 C60 C59 107.7(8) . . ?
C61 C60 C63 125.1(9) . . ?
C63 C60 Al2 125.2(6) . . ?
C24 C23 C22 122.6(8) . . ?
C31 C30 Al1 72.7(4) . . ?
C31 C30 C35 124.0(8) . . ?
C34 C30 Al1 72.1(5) . . ?
C34 C30 C31 110.0(7) . . ?
C34 C30 C35 125.7(8) . . ?
C35 C30 Al1 126.8(6) . . ?
C50 C51 C56 119.5(11) . . ?
C50 C51 C52 120.7(12) . . ?
C52 C51 C56 119.8(13) . . ?
C53 C52 C51 120.2(12) . . ?
C60 C61 Al2 72.0(6) 4_575 . ?
C60 C61 Al2 72.0(6) . . ?
C60 C61 C60 109.0(11) 4_575 . ?
C60 C61 C64 125.5(5) 4_575 . ?
C60 C61 C64 125.5(5) . . ?
C64 C61 Al2 121.5(11) . . ?
C4 C3 U1 77.0(4) . . ?
C4 C3 C8 126.2(8) . . ?
C2 C3 U1 74.6(4) . . ?
C2 C3 C4 108.0(7) . . ?
C2 C3 C8 125.1(8) . . ?
C8 C3 U1 122.2(6) . . ?
C33 C34 Al1 71.5(5) . . ?
C33 C34 C39 128.1(10) . . ?
C30 C34 Al1 71.4(5) . . ?
C30 C34 C33 107.7(7) . . ?
C30 C34 C39 124.1(10) . . ?
C39 C34 Al1 125.2(6) . . ?
C25 C24 C28 119.9(9) . . ?
C23 C24 C25 118.1(7) . . ?
C23 C24 C28 122.0(9) . . ?
C31 C32 Al1 72.2(4) . . ?
C31 C32 C37 125.3(8) . . ?
C33 C32 Al1 71.4(5) . . ?
C33 C32 C31 108.4(7) . . ?
C33 C32 C37 126.2(8) . . ?
C37 C32 Al1 125.9(6) . . ?
C40 C44 U2 74.4(4) . . ?
C40 C44 C49 125.1(10) . . ?
C49 C44 U2 121.0(5) . . ?
C43 C44 U2 76.4(5) . . ?
C43 C44 C40 109.1(8) . . ?
C43 C44 C49 125.5(10) . . ?
C41 C40 U2 75.7(4) . . ?
C41 C40 C45 123.8(8) . . ?
C44 C40 U2 76.2(5) . . ?
C44 C40 C41 107.3(8) . . ?
C44 C40 C45 128.6(8) . . ?
C45 C40 U2 119.1(5) . . ?
C1 C2 U1 75.5(4) . . ?
C1 C2 C7 126.1(9) . . ?
C3 C2 U1 75.9(4) . . ?
C3 C2 C1 107.9(7) . . ?
C3 C2 C7 125.9(9) . . ?
C7 C2 U1 118.4(6) . . ?
C53 C54 C55 124.0(12) . . ?
C2S C1S C2S 117.4(17) 4_575 . ?
C2S C1S C5S 121.3(9) 4_575 . ?
C2S C1S C5S 121.3(9) . . ?
C42 C43 U2 74.2(5) . . ?
C42 C43 C48 126.8(12) . . ?
C44 C43 U2 74.9(5) . . ?
C44 C43 C42 108.1(8) . . ?
C44 C43 C48 124.3(12) . . ?
C48 C43 U2 124.3(7) . . ?
C4S C3S C2S 121.0(14) . . ?
C3S C2S C1S 120.3(13) . . ?
C3S C4S C3S 120(2) 4_575 . ?

loop_
_geom_bond_atom_site_label_1
_geom_bond_atom_site_label_2
_geom_bond_distance
_geom_bond_site_symmetry_2
_geom_bond_publ_flag
U1 Al1 3.232(2) . ?
U1 O1 2.179(5) . ?
U1 C5 2.794(7) . ?
U1 C12 2.761(8) . ?
U1 C4 2.809(7) . ?
U1 C13 2.761(7) . ?
U1 C14 2.800(7) . ?
U1 C15 2.810(7) . ?
U1 C1 2.760(7) . ?
U1 C11 2.789(8) . ?
U1 C3 2.767(7) . ?
U1 C2 2.751(7) . ?
U2 Al2 3.201(3) . ?
U2 O2 2.169(7) . ?
U2 C41 2.780(8) 4_575 ?
U2 C41 2.780(8) . ?
U2 C42 2.783(8) . ?
U2 C42 2.783(8) 4_575 ?
U2 C44 2.790(8) 4_575 ?
U2 C44 2.790(8) . ?
U2 C40 2.767(7) . ?
U2 C40 2.767(7) 4_575 ?
U2 C43 2.809(8) . ?
U2 C43 2.809(8) 4_575 ?
Al1 C31 2.266(7) . ?
Al1 C33 2.240(8) . ?
Al1 C30 2.237(8) . ?
Al1 C34 2.246(9) . ?
Al1 C32 2.246(8) . ?
Al2 C59 2.234(9) 4_575 ?
Al2 C59 2.234(9) . ?
Al2 C60 2.253(9) . ?
Al2 C60 2.253(9) 4_575 ?
Al2 C61 2.252(13) . ?
O2 C50 1.366(12) . ?
O1 C21 1.343(8) . ?
C50 C55 1.399(18) . ?
C50 C51 1.390(19) . ?
C5 C4 1.426(12) . ?
C5 C1 1.413(11) . ?
C5 C10 1.478(11) . ?
C12 C13 1.410(12) . ?
C12 C11 1.422(12) . ?
C12 C17 1.496(12) . ?
C4 C3 1.408(11) . ?
C4 C9 1.510(12) . ?
C13 C14 1.435(12) . ?
C13 C18 1.498(11) . ?
C26 C21 1.400(11) . ?
C26 C25 1.392(10) . ?
C26 C29 1.479(12) . ?
C53 C52 1.384(18) . ?
C53 C57 1.511(15) . ?
C53 C54 1.367(19) . ?
C21 C22 1.420(11) . ?
C14 C15 1.420(11) . ?
C14 C19 1.506(11) . ?
C31 C30 1.426(10) . ?
C31 C36 1.485(12) . ?
C31 C32 1.440(10) . ?
C15 C11 1.413(12) . ?
C15 C20 1.519(12) . ?
C41 C42 1.415(12) . ?
C41 C40 1.422(12) . ?
C41 C46 1.506(12) . ?
C1 C6 1.516(13) . ?
C1 C2 1.412(12) . ?
C22 C23 1.394(11) . ?
C22 C27 1.509(13) . ?
C55 C54 1.376(17) . ?
C55 C58 1.52(2) . ?
C59 C59 1.41(2) 4_575 ?
C59 C60 1.414(12) . ?
C59 C62 1.502(13) . ?
C33 C34 1.409(14) . ?
C33 C32 1.418(11) . ?
C33 C38 1.502(13) . ?
C11 C16 1.521(11) . ?
C25 C24 1.404(13) . ?
C42 C43 1.422(14) . ?
C42 C47 1.504(13) . ?
C60 C61 1.398(11) . ?
C60 C63 1.502(13) . ?
C23 C24 1.376(14) . ?
C56 C51 1.529(19) . ?
C30 C34 1.401(13) . ?
C30 C35 1.510(11) . ?
C51 C52 1.395(16) . ?
C61 C64 1.538(19) . ?
C3 C2 1.403(12) . ?
C3 C8 1.505(12) . ?
C34 C39 1.482(12) . ?
C24 C28 1.518(11) . ?
C32 C37 1.501(10) . ?
C44 C40 1.411(12) . ?
C44 C49 1.538(13) . ?
C44 C43 1.388(15) . ?
C40 C45 1.509(12) . ?
C2 C7 1.496(12) . ?
C1S C2S 1.391(15) 4_575 ?
C1S C2S 1.391(15) . ?
C1S C5S 1.48(3) . ?
C43 C48 1.503(14) . ?
C3S C2S 1.373(19) . ?
C3S C4S 1.346(18) . ?
